data_1512460
loop_
_publ_author_name
'Manuel Bardaji'
'Ana B. Miguel-Coello'
'Pablo Espinet'

_publ_section_title
;
 Mono- and dinuclear luminescent 1,1'-biisoquinoline gold(I) complexes
;
_journal_name_full
;
Inorganica Chimica Acta
;
_journal_page_first 91
_journal_page_last 98
_journal_paper_doi 10.1016/j.ica.2012.06.024
_journal_volume 392
_journal_year 2012
_chemical_formula_sum 'C30 H12 Au2 F10 N2'
_chemical_formula_weight 984.35
_chemical_name_systematic
; 
 ? 
;
_space_group_IT_number 15
_symmetry_cell_setting monoclinic
_symmetry_space_group_name_Hall '-C 2yc'
_symmetry_space_group_name_H-M 'C 1 2/c 1'
_atom_sites_solution_hydrogens geom
_atom_sites_solution_primary direct
_atom_sites_solution_secondary difmap
_audit_creation_method SHELXL-97
_cell_angle_alpha 90.00
_cell_angle_beta 115.459(5)
_cell_angle_gamma 90.00
_cell_formula_units_Z 4
_cell_length_a 16.478(5)
_cell_length_b 16.319(5)
_cell_length_c 12.870(4)
_cell_measurement_reflns_used 986
_cell_measurement_temperature 298(2)
_cell_measurement_theta_max 24.672
_cell_measurement_theta_min 3.050
_cell_volume 3124.7(17)
_computing_cell_refinement 'Bruker SMART'
_computing_data_collection 'Bruker SMART'
_computing_data_reduction 'Bruker SHELXTL'
_computing_molecular_graphics 'Bruker SHELXTL'
_computing_publication_material 'Bruker SHELXTL'
_computing_structure_refinement 'SHELXL-97 (Sheldrick, 1997)'
_computing_structure_solution 'SHELXS-97 (Sheldrick, 1990)'
_diffrn_ambient_temperature 298(2)
_diffrn_measured_fraction_theta_full 0.996
_diffrn_measured_fraction_theta_max 0.996
_diffrn_measurement_device_type 'CCD area detector'
_diffrn_measurement_method 'phi and omega scans'
_diffrn_radiation_monochromator graphite
_diffrn_radiation_source 'fine-focus sealed tube'
_diffrn_radiation_type MoK\a
_diffrn_radiation_wavelength 0.71073
_diffrn_reflns_av_R_equivalents 0.0641
_diffrn_reflns_av_sigmaI/netI 0.0576
_diffrn_reflns_limit_h_max 21
_diffrn_reflns_limit_h_min -21
_diffrn_reflns_limit_k_max 21
_diffrn_reflns_limit_k_min -21
_diffrn_reflns_limit_l_max 17
_diffrn_reflns_limit_l_min -17
_diffrn_reflns_number 15212
_diffrn_reflns_theta_full 28.32
_diffrn_reflns_theta_max 28.32
_diffrn_reflns_theta_min 1.85
_exptl_absorpt_coefficient_mu 9.460
_exptl_absorpt_correction_T_max 1
_exptl_absorpt_correction_T_min 0.22177
_exptl_absorpt_correction_type multi-scan
_exptl_absorpt_process_details
; 
SADABS; a Program for Absorption Correction with the
Siemens SMART system (1996).
;
_exptl_crystal_colour yellow
_exptl_crystal_density_diffrn 2.092
_exptl_crystal_density_method 'not measured'
_exptl_crystal_description plate
_exptl_crystal_F_000 1816
_exptl_crystal_size_max 0.27
_exptl_crystal_size_mid 0.19
_exptl_crystal_size_min 0.1
_refine_diff_density_max 1.826
_refine_diff_density_min -1.129
_refine_diff_density_rms 0.219
_refine_ls_extinction_method none
_refine_ls_goodness_of_fit_ref 1.093
_refine_ls_hydrogen_treatment constr
_refine_ls_matrix_type full
_refine_ls_number_parameters 199
_refine_ls_number_reflns 3889
_refine_ls_number_restraints 0
_refine_ls_restrained_S_all 1.093
_refine_ls_R_factor_all 0.0747
_refine_ls_R_factor_gt 0.0408
_refine_ls_shift/su_max 0.001
_refine_ls_shift/su_mean 0.000
_refine_ls_structure_factor_coef Fsqd
_refine_ls_weighting_details 'calc w=1/[\s^2^(Fo^2^)+(0.0572P)^2^+1.2242P] where P=(Fo^2^+2Fc^2^)/3'
_refine_ls_weighting_scheme calc
_refine_ls_wR_factor_gt 0.1035
_refine_ls_wR_factor_ref 0.1164
_reflns_number_gt 2680
_reflns_number_total 3889
_reflns_threshold_expression >2sigma(I)
_cod_data_source_file ICA-2012-392-91-98-3.cif
_cod_data_source_block pat1m1
_cod_original_cell_volume 3124.9(16)
_cod_original_sg_symbol_H-M C2/c
_cod_database_code 1512460

loop_
_symmetry_equiv_pos_as_xyz
'x, y, z'
'-x, y, -z+1/2'
'x+1/2, y+1/2, z'
'-x+1/2, y+1/2, -z+1/2'
'-x, -y, -z'
'x, -y, z-1/2'
'-x+1/2, -y+1/2, -z'
'x+1/2, -y+1/2, z-1/2'

loop_
_atom_site_label
_atom_site_type_symbol
_atom_site_fract_x
_atom_site_fract_y
_atom_site_fract_z
_atom_site_U_iso_or_equiv
_atom_site_adp_type
_atom_site_occupancy
_atom_site_symmetry_multiplicity
_atom_site_calc_flag
_atom_site_refinement_flags
Au1 Au 0.62107(2) 0.476385(18) 0.77149(2) 0.03976(12) Uani 1 1 d .
C11 C 0.7055(5) 0.5565(5) 0.8842(6) 0.0410(18) Uani 1 1 d .
N1 N 0.5357(4) 0.3922(4) 0.6571(5) 0.0359(14) Uani 1 1 d .
C1 C 0.4920(5) 0.3372(4) 0.6881(6) 0.0321(15) Uani 1 1 d .
C3 C 0.5223(6) 0.3940(5) 0.5430(7) 0.0423(18) Uani 1 1 d .
H3 H 0.5518 0.4336 0.5201 0.051 Uiso 1 1 calc R
C4 C 0.4687(6) 0.3408(6) 0.4652(7) 0.052(2) Uani 1 1 d .
H4 H 0.4616 0.3445 0.3897 0.063 Uiso 1 1 calc R
C4A C 0.4231(6) 0.2799(5) 0.4944(7) 0.045(2) Uani 1 1 d .
C5 C 0.3675(7) 0.2223(7) 0.4179(8) 0.062(3) Uani 1 1 d .
H5 H 0.3609 0.2220 0.3424 0.075 Uiso 1 1 calc R
C6 C 0.3231(8) 0.1670(7) 0.4506(9) 0.075(3) Uani 1 1 d .
H6 H 0.2870 0.1285 0.3978 0.090 Uiso 1 1 calc R
C7 C 0.3300(8) 0.1662(7) 0.5623(10) 0.075(3) Uani 1 1 d .
H7 H 0.2969 0.1286 0.5827 0.090 Uiso 1 1 calc R
C8 C 0.3858(6) 0.2210(5) 0.6427(8) 0.053(2) Uani 1 1 d .
H8 H 0.3922 0.2192 0.7181 0.063 Uiso 1 1 calc R
C8A C 0.4329(5) 0.2793(5) 0.6100(6) 0.0381(17) Uani 1 1 d .
C12 C 0.7236(6) 0.5562(6) 0.9979(7) 0.050(2) Uani 1 1 d .
C13 C 0.7816(8) 0.6086(7) 1.0780(8) 0.068(3) Uani 1 1 d .
C14 C 0.8238(8) 0.6665(7) 1.0440(9) 0.073(3) Uani 1 1 d .
C15 C 0.8077(7) 0.6717(6) 0.9305(9) 0.066(3) Uani 1 1 d .
C16 C 0.7496(6) 0.6165(6) 0.8536(7) 0.054(2) Uani 1 1 d .
F1 F 0.6851(4) 0.4963(4) 1.0378(5) 0.0648(15) Uani 1 1 d .
F2 F 0.7962(6) 0.6036(5) 1.1879(5) 0.113(3) Uani 1 1 d .
F3 F 0.8808(6) 0.7206(5) 1.1201(7) 0.119(3) Uani 1 1 d .
F4 F 0.8516(6) 0.7276(5) 0.8973(7) 0.115(3) Uani 1 1 d .
F5 F 0.7389(4) 0.6231(4) 0.7435(4) 0.0843(19) Uani 1 1 d .

loop_
_atom_site_aniso_label
_atom_site_aniso_U_11
_atom_site_aniso_U_22
_atom_site_aniso_U_33
_atom_site_aniso_U_23
_atom_site_aniso_U_13
_atom_site_aniso_U_12
Au1 0.03950(19) 0.03250(17) 0.04139(18) 0.00032(13) 0.01180(13) -0.00350(14)
C11 0.036(4) 0.045(4) 0.033(4) -0.001(3) 0.006(3) 0.003(4)
N1 0.031(3) 0.036(3) 0.033(3) 0.002(3) 0.007(3) -0.002(3)
C1 0.033(4) 0.026(3) 0.035(4) 0.002(3) 0.013(3) 0.006(3)
C3 0.044(5) 0.040(4) 0.042(4) 0.012(3) 0.018(4) 0.004(4)
C4 0.057(5) 0.053(5) 0.039(4) 0.001(4) 0.013(4) 0.003(4)
C4A 0.052(5) 0.043(5) 0.036(4) -0.003(3) 0.016(4) 0.000(4)
C5 0.066(7) 0.066(7) 0.046(5) -0.018(5) 0.016(5) -0.010(5)
C6 0.088(8) 0.063(7) 0.060(6) -0.030(5) 0.018(6) -0.027(6)
C7 0.078(8) 0.060(7) 0.083(7) -0.007(6) 0.032(6) -0.031(6)
C8 0.059(6) 0.047(5) 0.051(5) -0.005(4) 0.022(4) -0.018(4)
C8A 0.038(4) 0.032(4) 0.037(4) -0.003(3) 0.009(3) -0.002(3)
C12 0.054(5) 0.047(5) 0.052(5) -0.002(4) 0.026(4) 0.005(4)
C13 0.086(8) 0.073(7) 0.044(5) -0.013(5) 0.029(5) -0.009(6)
C14 0.074(7) 0.069(7) 0.066(7) -0.031(6) 0.021(6) -0.023(6)
C15 0.075(7) 0.052(6) 0.078(7) -0.009(5) 0.037(6) -0.022(5)
C16 0.056(5) 0.053(5) 0.048(5) -0.002(4) 0.017(4) -0.017(5)
F1 0.081(4) 0.069(3) 0.060(3) 0.001(3) 0.044(3) -0.006(3)
F2 0.156(7) 0.128(7) 0.054(4) -0.033(4) 0.044(4) -0.040(6)
F3 0.127(7) 0.115(6) 0.100(5) -0.063(5) 0.034(5) -0.058(5)
F4 0.139(7) 0.099(6) 0.111(6) -0.018(5) 0.057(5) -0.074(5)
F5 0.106(5) 0.083(4) 0.055(3) 0.006(3) 0.026(3) -0.039(4)

loop_
_atom_type_symbol
_atom_type_description
_atom_type_scat_dispersion_real
_atom_type_scat_dispersion_imag
_atom_type_scat_source
C C 0.0033 0.0016 'International Tables Vol C Tables 4.2.6.8 and 6.1.1.4'
H H 0.0000 0.0000 'International Tables Vol C Tables 4.2.6.8 and 6.1.1.4'
N N 0.0061 0.0033 'International Tables Vol C Tables 4.2.6.8 and 6.1.1.4'
F F 0.0171 0.0103 'International Tables Vol C Tables 4.2.6.8 and 6.1.1.4'
Au Au -2.0133 8.8022 'International Tables Vol C Tables 4.2.6.8 and 6.1.1.4'

loop_
_geom_angle_atom_site_label_1
_geom_angle_atom_site_label_2
_geom_angle_atom_site_label_3
_geom_angle
_geom_angle_site_symmetry_3
C11 Au1 N1 179.0(3) .
C12 C11 C16 114.3(8) .
C12 C11 Au1 122.6(7) .
C16 C11 Au1 123.1(6) .
C1 N1 C3 118.4(6) .
C1 N1 Au1 122.2(5) .
C3 N1 Au1 119.4(5) .
N1 C1 C8A 122.6(6) .
N1 C1 C1 116.9(6) 2_656
C8A C1 C1 120.5(6) 2_656
C4 C3 N1 122.3(8) .
C3 C4 C4A 121.5(8) .
C5 C4A C4 124.2(8) .
C5 C4A C8A 118.8(8) .
C4 C4A C8A 117.0(7) .
C6 C5 C4A 121.1(9) .
C5 C6 C7 121.2(9) .
C8 C7 C6 120.1(10) .
C7 C8 C8A 119.5(9) .
C8 C8A C1 122.7(7) .
C8 C8A C4A 119.2(7) .
C1 C8A C4A 118.1(7) .
C11 C12 C13 124.7(9) .
C11 C12 F1 118.6(8) .
C13 C12 F1 116.6(8) .
F2 C13 C14 120.2(10) .
F2 C13 C12 120.8(10) .
C14 C13 C12 118.9(9) .
C13 C14 F3 121.0(10) .
C13 C14 C15 119.8(9) .
F3 C14 C15 119.2(11) .
F4 C15 C14 119.8(9) .
F4 C15 C16 121.3(9) .
C14 C15 C16 118.8(9) .
F5 C16 C11 120.6(8) .
F5 C16 C15 115.9(8) .
C11 C16 C15 123.5(8) .

loop_
_geom_bond_atom_site_label_1
_geom_bond_atom_site_label_2
_geom_bond_distance
_geom_bond_site_symmetry_2
Au1 C11 2.003(8) .
Au1 N1 2.062(6) .
C11 C12 1.362(11) .
C11 C16 1.374(12) .
N1 C1 1.316(9) .
N1 C3 1.388(10) .
C1 C8A 1.417(10) .
C1 C1 1.500(13) 2_656
C3 C4 1.332(12) .
C4 C4A 1.393(12) .
C4A C5 1.384(12) .
C4A C8A 1.426(11) .
C5 C6 1.338(15) .
C6 C7 1.392(14) .
C7 C8 1.376(13) .
C8 C8A 1.402(11) .
C12 C13 1.364(13) .
C12 F1 1.379(11) .
C13 F2 1.331(11) .
C13 C14 1.353(15) .
C14 F3 1.353(11) .
C14 C15 1.370(14) .
C15 F4 1.344(11) .
C15 C16 1.376(13) .
C16 F5 1.356(10) .
